data_2240750
loop_
_publ_author_name
'Kerr, Jamie R.'
'Trembleau, Laurent'
'Storey, John M. D.'
'Wardell, James L.'
'Harrison, William T. A.'

_publ_section_title
;
 Crystal structures of four indole derivatives as possible cannabinoid
 allosteric antagonists
;
_journal_coeditor_code LH5763
_journal_issue 6
_journal_name_full 'Acta Crystallographica Section E'
_journal_page_first 654
_journal_page_last 659
_journal_paper_doi 10.1107/S2056989015008476
_journal_volume 71
_journal_year 2015
_chemical_formula_iupac 'C22 H17 Cl N2 O2'
_chemical_formula_moiety 'C22 H17 Cl N2 O2'
_chemical_formula_sum 'C22 H17 Cl N2 O2'
_chemical_formula_weight 376.83
_chemical_name_systematic
;
5-Chloro-3-(2-nitro-1-phenylethyl)-2-phenyl-1<i>H</i>-indole
;
_space_group_IT_number 2
_symmetry_cell_setting triclinic
_symmetry_space_group_name_Hall '-P 1'
_symmetry_space_group_name_H-M 'P -1'
_atom_sites_solution_hydrogens geom
_atom_sites_solution_primary direct
_atom_sites_solution_secondary difmap
_audit_creation_method SHELXL-97
_cell_angle_alpha 79.546(6)
_cell_angle_beta 77.966(6)
_cell_angle_gamma 87.455(7)
_cell_formula_units_Z 2
_cell_length_a 9.5830(7)
_cell_length_b 9.7555(7)
_cell_length_c 10.2307(7)
_cell_measurement_temperature 100(2)
_cell_volume 919.87(12)
_computing_cell_refinement
;
CrystalClear (Rigaku, 2012)
;
_computing_data_collection
;
CrystalClear (Rigaku, 2012)
;
_computing_data_reduction
;
CrystalClear (Rigaku, 2012)
;
_computing_molecular_graphics
;
ORTEP-3 for Windows (Farrugia, 2012)
;
_computing_publication_material
;
publCIF (Westrip, 2010)
;
_computing_structure_refinement
;
SHELXL97 (Sheldrick, 2008)
;
_computing_structure_solution
;
SHELXS97 (Sheldrick, 2008)
;
_diffrn_ambient_temperature 100(2)
_diffrn_measured_fraction_theta_full 0.979
_diffrn_measured_fraction_theta_max 0.979
_diffrn_measurement_device_type 'Rigaku Mercury CCD'
_diffrn_measurement_method \w
_diffrn_radiation_monochromator graphite
_diffrn_radiation_source 'fine-focus sealed tube'
_diffrn_radiation_type MoK\a
_diffrn_radiation_wavelength 0.71073
_diffrn_reflns_av_R_equivalents 0.0234
_diffrn_reflns_av_sigmaI/netI 0.0251
_diffrn_reflns_limit_h_max 12
_diffrn_reflns_limit_h_min -12
_diffrn_reflns_limit_k_max 12
_diffrn_reflns_limit_k_min -11
_diffrn_reflns_limit_l_max 13
_diffrn_reflns_limit_l_min -13
_diffrn_reflns_number 13253
_diffrn_reflns_theta_full 27.49
_diffrn_reflns_theta_max 27.49
_diffrn_reflns_theta_min 2.07
_diffrn_standards_decay_% 0
_exptl_absorpt_coefficient_mu 0.227
_exptl_absorpt_correction_T_max 0.9645
_exptl_absorpt_correction_T_min 0.8987
_exptl_absorpt_correction_type multi-scan
_exptl_absorpt_process_details
;
(SADABS; Sheldrick, 1996)
;
_exptl_crystal_colour colourless
_exptl_crystal_density_diffrn 1.360
_exptl_crystal_density_method 'not measured'
_exptl_crystal_description block
_exptl_crystal_F_000 392
_exptl_crystal_size_max 0.48
_exptl_crystal_size_mid 0.36
_exptl_crystal_size_min 0.16
_refine_diff_density_max 0.274
_refine_diff_density_min -0.232
_refine_ls_extinction_method none
_refine_ls_goodness_of_fit_ref 1.061
_refine_ls_hydrogen_treatment mixed
_refine_ls_matrix_type full
_refine_ls_number_parameters 247
_refine_ls_number_reflns 4138
_refine_ls_number_restraints 0
_refine_ls_restrained_S_all 1.061
_refine_ls_R_factor_all 0.0403
_refine_ls_R_factor_gt 0.0312
_refine_ls_shift/su_max 0.002
_refine_ls_shift/su_mean 0.000
_refine_ls_structure_factor_coef Fsqd
_refine_ls_weighting_details 'calc w=1/[\s^2^(Fo^2^)+(0.0440P)^2^+0.1384P] where P=(Fo^2^+2Fc^2^)/3'
_refine_ls_weighting_scheme calc
_refine_ls_wR_factor_gt 0.0821
_refine_ls_wR_factor_ref 0.0849
_reflns_number_gt 3363
_reflns_number_total 4138
_reflns_threshold_expression I>2\s(I)
_cod_data_source_file lh5763sup1.cif
_cod_data_source_block IV
_cod_original_cell_volume 919.87(11)
_cod_database_code 2240750

loop_
_symmetry_equiv_pos_as_xyz
'x, y, z'
'-x, -y, -z'

loop_
_atom_site_type_symbol
_atom_site_label
_atom_site_fract_x
_atom_site_fract_y
_atom_site_fract_z
_atom_site_U_iso_or_equiv
_atom_site_adp_type
_atom_site_calc_flag
_atom_site_refinement_flags
_atom_site_occupancy
_atom_site_symmetry_multiplicity
C C1 0.30134(13) 0.30487(13) 0.47178(13) 0.0244(3) Uani d . 1 1
C C2 0.15631(13) 0.33679(14) 0.49919(14) 0.0293(3) Uani d . 1 1
H H2 0.1067 0.3398 0.5893 0.035 Uiso calc R 1 1
C C3 0.08662(13) 0.36395(14) 0.39233(14) 0.0293(3) Uani d . 1 1
H H3 -0.0124 0.3858 0.4077 0.035 Uiso calc R 1 1
C C4 0.16322(13) 0.35909(14) 0.26078(13) 0.0259(3) Uani d . 1 1
C C5 0.30654(12) 0.32723(13) 0.23105(13) 0.0232(3) Uani d . 1 1
H H5 0.3547 0.3250 0.1404 0.028 Uiso calc R 1 1
C C6 0.37928(12) 0.29823(12) 0.33886(12) 0.0213(2) Uani d . 1 1
C C7 0.52344(12) 0.26002(12) 0.35141(12) 0.0208(2) Uani d . 1 1
C C8 0.52687(13) 0.24560(13) 0.48676(13) 0.0234(3) Uani d . 1 1
C C9 0.65601(12) 0.24850(13) 0.24431(12) 0.0206(2) Uani d . 1 1
H H9 0.7395 0.2586 0.2863 0.025 Uiso calc R 1 1
C C10 0.66676(13) 0.36530(13) 0.12008(12) 0.0230(3) Uani d . 1 1
H H10A 0.7613 0.3610 0.0593 0.028 Uiso calc R 1 1
H H10B 0.5927 0.3523 0.0689 0.028 Uiso calc R 1 1
C C11 0.67609(12) 0.11141(13) 0.19138(12) 0.0205(2) Uani d . 1 1
C C12 0.56223(13) 0.03868(13) 0.17345(12) 0.0232(3) Uani d . 1 1
H H12 0.4676 0.0721 0.1988 0.028 Uiso calc R 1 1
C C13 0.58560(13) -0.08258(13) 0.11871(13) 0.0253(3) Uani d . 1 1
H H13 0.5070 -0.1314 0.1065 0.030 Uiso calc R 1 1
C C14 0.72269(14) -0.13258(13) 0.08191(13) 0.0260(3) Uani d . 1 1
H H14 0.7385 -0.2150 0.0435 0.031 Uiso calc R 1 1
C C15 0.83681(14) -0.06224(14) 0.10125(15) 0.0300(3) Uani d . 1 1
H H15 0.9311 -0.0971 0.0774 0.036 Uiso calc R 1 1
C C16 0.81368(13) 0.05913(14) 0.15540(14) 0.0275(3) Uani d . 1 1
H H16 0.8925 0.1072 0.1681 0.033 Uiso calc R 1 1
C C17 0.64585(13) 0.20526(14) 0.55687(12) 0.0243(3) Uani d . 1 1
C C18 0.68391(14) 0.28733(15) 0.64173(14) 0.0308(3) Uani d . 1 1
H H18 0.6360 0.3733 0.6516 0.037 Uiso calc R 1 1
C C19 0.79159(16) 0.24370(18) 0.71180(16) 0.0402(4) Uani d . 1 1
H H19 0.8166 0.2994 0.7704 0.048 Uiso calc R 1 1
C C20 0.86283(16) 0.11925(18) 0.69676(16) 0.0414(4) Uani d . 1 1
H H20 0.9364 0.0898 0.7453 0.050 Uiso calc R 1 1
C C21 0.82741(14) 0.03761(16) 0.61152(15) 0.0355(3) Uani d . 1 1
H H21 0.8768 -0.0476 0.6011 0.043 Uiso calc R 1 1
C C22 0.71956(13) 0.08033(14) 0.54118(13) 0.0278(3) Uani d . 1 1
H H22 0.6956 0.0245 0.4821 0.033 Uiso calc R 1 1
N N1 0.39365(11) 0.27288(12) 0.55865(11) 0.0263(2) Uani d . 1 1
H H1 0.3714(16) 0.2700(17) 0.6404(17) 0.032 Uiso d . 1 1
N N2 0.64715(11) 0.50447(11) 0.16313(11) 0.0258(2) Uani d . 1 1
O O1 0.55567(10) 0.58312(10) 0.12206(11) 0.0354(2) Uani d . 1 1
O O2 0.72277(11) 0.53298(10) 0.23676(10) 0.0357(2) Uani d . 1 1
Cl Cl1 0.07128(3) 0.39630(4) 0.12679(3) 0.03265(10) Uani d . 1 1

loop_
_atom_site_aniso_label
_atom_site_aniso_U_11
_atom_site_aniso_U_22
_atom_site_aniso_U_33
_atom_site_aniso_U_12
_atom_site_aniso_U_13
_atom_site_aniso_U_23
C1 0.0251(6) 0.0227(7) 0.0221(6) 0.0022(5) 0.0018(5) -0.0036(5)
C2 0.0257(6) 0.0306(7) 0.0269(7) 0.0039(5) 0.0054(5) -0.0059(6)
C3 0.0212(6) 0.0281(7) 0.0343(7) 0.0043(5) 0.0023(5) -0.0051(6)
C4 0.0243(6) 0.0230(7) 0.0285(6) 0.0019(5) -0.0038(5) -0.0020(5)
C5 0.0224(6) 0.0215(6) 0.0224(6) 0.0005(5) 0.0016(5) -0.0029(5)
C6 0.0214(5) 0.0182(6) 0.0216(6) 0.0012(4) 0.0025(4) -0.0043(5)
C7 0.0209(5) 0.0189(6) 0.0210(6) 0.0012(4) 0.0004(4) -0.0046(5)
C8 0.0239(6) 0.0205(6) 0.0233(6) 0.0012(4) 0.0012(5) -0.0046(5)
C9 0.0195(5) 0.0210(6) 0.0199(6) 0.0006(4) -0.0001(4) -0.0044(5)
C10 0.0242(6) 0.0207(6) 0.0222(6) 0.0007(5) 0.0007(5) -0.0055(5)
C11 0.0223(5) 0.0198(6) 0.0170(5) 0.0007(4) 0.0002(4) -0.0023(5)
C12 0.0212(5) 0.0223(6) 0.0235(6) 0.0013(4) -0.0010(4) -0.0017(5)
C13 0.0277(6) 0.0227(7) 0.0248(6) -0.0037(5) -0.0048(5) -0.0028(5)
C14 0.0337(7) 0.0197(6) 0.0229(6) 0.0004(5) -0.0003(5) -0.0056(5)
C15 0.0243(6) 0.0281(7) 0.0357(7) 0.0049(5) 0.0016(5) -0.0106(6)
C16 0.0211(6) 0.0267(7) 0.0354(7) 0.0000(5) -0.0015(5) -0.0120(6)
C17 0.0235(6) 0.0269(7) 0.0190(6) -0.0017(5) 0.0011(4) -0.0010(5)
C18 0.0306(7) 0.0329(8) 0.0275(7) -0.0015(5) -0.0004(5) -0.0075(6)
C19 0.0373(8) 0.0517(10) 0.0345(8) -0.0071(7) -0.0100(6) -0.0105(7)
C20 0.0312(7) 0.0536(10) 0.0386(8) -0.0008(7) -0.0132(6) 0.0009(7)
C21 0.0293(7) 0.0344(8) 0.0379(8) 0.0037(6) -0.0047(6) 0.0026(6)
C22 0.0286(6) 0.0260(7) 0.0263(6) 0.0001(5) -0.0023(5) -0.0021(5)
N1 0.0257(5) 0.0324(6) 0.0179(5) 0.0043(4) 0.0025(4) -0.0055(5)
N2 0.0279(5) 0.0211(6) 0.0242(5) -0.0030(4) 0.0049(4) -0.0039(4)
O1 0.0314(5) 0.0234(5) 0.0466(6) 0.0044(4) -0.0006(4) -0.0034(4)
O2 0.0465(6) 0.0291(6) 0.0326(5) -0.0025(4) -0.0066(4) -0.0100(4)
Cl1 0.02364(15) 0.0386(2) 0.03372(18) 0.00338(12) -0.00654(12) -0.00124(14)

loop_
_atom_type_symbol
_atom_type_description
_atom_type_scat_dispersion_real
_atom_type_scat_dispersion_imag
_atom_type_scat_source
C C 0.0033 0.0016 'International Tables Vol C Tables 4.2.6.8 and 6.1.1.4'
H H 0.0000 0.0000 'International Tables Vol C Tables 4.2.6.8 and 6.1.1.4'
N N 0.0061 0.0033 'International Tables Vol C Tables 4.2.6.8 and 6.1.1.4'
O O 0.0106 0.0060 'International Tables Vol C Tables 4.2.6.8 and 6.1.1.4'
Cl Cl 0.1484 0.1585 'International Tables Vol C Tables 4.2.6.8 and 6.1.1.4'

loop_
_geom_angle_atom_site_label_1
_geom_angle_atom_site_label_2
_geom_angle_atom_site_label_3
_geom_angle
N1 C1 C2 129.73(12)
N1 C1 C6 107.57(10)
C2 C1 C6 122.70(12)
C3 C2 C1 118.29(12)
C3 C2 H2 120.9
C1 C2 H2 120.9
C2 C3 C4 119.30(11)
C2 C3 H3 120.4
C4 C3 H3 120.4
C5 C4 C3 123.55(12)
C5 C4 Cl1 118.42(10)
C3 C4 Cl1 118.03(10)
C4 C5 C6 117.99(11)
C4 C5 H5 121.0
C6 C5 H5 121.0
C5 C6 C1 118.18(10)
C5 C6 C7 135.24(11)
C1 C6 C7 106.59(11)
C8 C7 C6 106.72(10)
C8 C7 C9 122.33(11)
C6 C7 C9 130.71(11)
C7 C8 N1 109.55(11)
C7 C8 C17 129.83(11)
N1 C8 C17 120.61(11)
C7 C9 C11 115.84(10)
C7 C9 C10 112.82(10)
C11 C9 C10 106.89(9)
C7 C9 H9 106.9
C11 C9 H9 106.9
C10 C9 H9 106.9
N2 C10 C9 110.47(10)
N2 C10 H10A 109.6
C9 C10 H10A 109.6
N2 C10 H10B 109.6
C9 C10 H10B 109.6
H10A C10 H10B 108.1
C12 C11 C16 118.70(11)
C12 C11 C9 122.24(10)
C16 C11 C9 119.02(11)
C11 C12 C13 120.50(11)
C11 C12 H12 119.8
C13 C12 H12 119.8
C14 C13 C12 120.29(11)
C14 C13 H13 119.9
C12 C13 H13 119.9
C13 C14 C15 119.74(12)
C13 C14 H14 120.1
C15 C14 H14 120.1
C14 C15 C16 120.03(12)
C14 C15 H15 120.0
C16 C15 H15 120.0
C15 C16 C11 120.73(12)
C15 C16 H16 119.6
C11 C16 H16 119.6
C18 C17 C22 119.25(12)
C18 C17 C8 121.17(12)
C22 C17 C8 119.56(12)
C19 C18 C17 120.07(14)
C19 C18 H18 120.0
C17 C18 H18 120.0
C20 C19 C18 120.24(14)
C20 C19 H19 119.9
C18 C19 H19 119.9
C21 C20 C19 120.30(14)
C21 C20 H20 119.8
C19 C20 H20 119.8
C20 C21 C22 119.85(14)
C20 C21 H21 120.1
C22 C21 H21 120.1
C21 C22 C17 120.27(13)
C21 C22 H22 119.9
C17 C22 H22 119.9
C1 N1 C8 109.57(11)
C1 N1 H1 124.3(11)
C8 N1 H1 126.1(11)
O2 N2 O1 124.12(11)
O2 N2 C10 118.09(11)
O1 N2 C10 117.78(11)

loop_
_geom_bond_atom_site_label_1
_geom_bond_atom_site_label_2
_geom_bond_distance
C1 N1 1.3683(17)
C1 C2 1.3921(17)
C1 C6 1.4197(16)
C2 C3 1.3766(19)
C2 H2 0.9500
C3 C4 1.4002(18)
C3 H3 0.9500
C4 C5 1.3775(16)
C4 Cl1 1.7556(13)
C5 C6 1.4044(17)
C5 H5 0.9500
C6 C7 1.4404(16)
C7 C8 1.3734(17)
C7 C9 1.5096(15)
C8 N1 1.3751(15)
C8 C17 1.4724(17)
C9 C11 1.5216(17)
C9 C10 1.5344(17)
C9 H9 1.0000
C10 N2 1.4941(16)
C10 H10A 0.9900
C10 H10B 0.9900
C11 C12 1.3881(17)
C11 C16 1.3929(16)
C12 C13 1.3885(18)
C12 H12 0.9500
C13 C14 1.3817(18)
C13 H13 0.9500
C14 C15 1.3828(19)
C14 H14 0.9500
C15 C16 1.3862(19)
C15 H15 0.9500
C16 H16 0.9500
C17 C18 1.3922(19)
C17 C22 1.3991(19)
C18 C19 1.385(2)
C18 H18 0.9500
C19 C20 1.384(2)
C19 H19 0.9500
C20 C21 1.382(2)
C20 H20 0.9500
C21 C22 1.3866(19)
C21 H21 0.9500
C22 H22 0.9500
N1 H1 0.814(16)
N2 O2 1.2213(14)
N2 O1 1.2291(14)

loop_
_geom_hbond_atom_site_label_D
_geom_hbond_atom_site_label_H
_geom_hbond_atom_site_label_A
_geom_hbond_site_symmetry_A
_geom_hbond_distance_DH
_geom_hbond_distance_HA
_geom_hbond_distance_DA
_geom_hbond_angle_DHA
N1 H1 O2 2_666 0.814(16) 2.517(16) 3.0806(15) 127.4(14)
C14 H14 O1 1_545 0.95 2.60 3.1827(17) 120

loop_
_geom_torsion_atom_site_label_1
_geom_torsion_atom_site_label_2
_geom_torsion_atom_site_label_3
_geom_torsion_atom_site_label_4
_geom_torsion
N1 C1 C2 C3 -179.28(14)
C6 C1 C2 C3 -0.5(2)
C1 C2 C3 C4 -0.2(2)
C2 C3 C4 C5 0.5(2)
C2 C3 C4 Cl1 -179.27(11)
C3 C4 C5 C6 0.0(2)
Cl1 C4 C5 C6 179.72(10)
C4 C5 C6 C1 -0.66(18)
C4 C5 C6 C7 179.07(13)
N1 C1 C6 C5 179.96(11)
C2 C1 C6 C5 0.96(19)
N1 C1 C6 C7 0.16(14)
C2 C1 C6 C7 -178.84(12)
C5 C6 C7 C8 -179.77(14)
C1 C6 C7 C8 -0.02(14)
C5 C6 C7 C9 5.8(2)
C1 C6 C7 C9 -174.44(12)
C6 C7 C8 N1 -0.13(14)
C9 C7 C8 N1 174.87(11)
C6 C7 C8 C17 178.65(13)
C9 C7 C8 C17 -6.4(2)
C8 C7 C9 C11 102.42(14)
C6 C7 C9 C11 -83.90(16)
C8 C7 C9 C10 -133.94(12)
C6 C7 C9 C10 39.74(17)
C7 C9 C10 N2 51.15(13)
C11 C9 C10 N2 179.61(9)
C7 C9 C11 C12 36.52(16)
C10 C9 C11 C12 -90.17(13)
C7 C9 C11 C16 -145.63(12)
C10 C9 C11 C16 87.68(13)
C16 C11 C12 C13 -1.00(18)
C9 C11 C12 C13 176.86(11)
C11 C12 C13 C14 0.26(18)
C12 C13 C14 C15 0.75(19)
C13 C14 C15 C16 -1.0(2)
C14 C15 C16 C11 0.2(2)
C12 C11 C16 C15 0.75(19)
C9 C11 C16 C15 -177.17(12)
C7 C8 C17 C18 127.05(15)
N1 C8 C17 C18 -54.28(17)
C7 C8 C17 C22 -54.79(19)
N1 C8 C17 C22 123.88(14)
C22 C17 C18 C19 -1.4(2)
C8 C17 C18 C19 176.80(12)
C17 C18 C19 C20 0.7(2)
C18 C19 C20 C21 0.2(2)
C19 C20 C21 C22 -0.3(2)
C20 C21 C22 C17 -0.4(2)
C18 C17 C22 C21 1.24(19)
C8 C17 C22 C21 -176.96(12)
C2 C1 N1 C8 178.66(14)
C6 C1 N1 C8 -0.25(14)
C7 C8 N1 C1 0.24(15)
C17 C8 N1 C1 -178.67(11)
C9 C10 N2 O2 53.52(14)
C9 C10 N2 O1 -126.47(11)

_cod_database_fobs_code 2240750
